data_2210964
loop_
_publ_author_name
'Latreche, Saida'
'Bouchemma, Ahcene'
'Bouacida, Sofiane'
'Mousser, Henia'
'Mousser, Abdelhamid'

_publ_section_title
;
 3,5-Bis(2-fluorophenyl)-1-isopropyl-1,3,5-triazacyclohexane
;
_journal_coeditor_code DN2070
_journal_issue 11
_journal_name_full 'Acta Crystallographica Section E'
_journal_page_first o4960
_journal_page_last o4962
_journal_paper_doi 10.1107/S160053680604147X
_journal_volume 62
_journal_year 2006
_chemical_formula_iupac 'C18 H21 F2 N3'
_chemical_formula_moiety 'C18 H21 F2 N3'
_chemical_formula_sum 'C18 H21 F2 N3'
_chemical_formula_weight 317.38
_chemical_name_common
;
3,5-Bis(2-fluorophenyl)-1-isopropyl-1,3,5-triazacyclohexane
;
_space_group_IT_number 33
_symmetry_cell_setting orthorhombic
_symmetry_space_group_name_Hall 'P -2ac -2n'
_symmetry_space_group_name_H-M 'P n 21 a'
_atom_sites_solution_hydrogens geom
_atom_sites_solution_primary direct
_atom_sites_solution_secondary difmap
_cell_angle_alpha 90.00
_cell_angle_beta 90.00
_cell_angle_gamma 90.00
_cell_formula_units_Z 4
_cell_length_a 13.2800(10)
_cell_length_b 13.0200(10)
_cell_length_c 9.4440(2)
_cell_measurement_reflns_used 7973
_cell_measurement_temperature 190(2)
_cell_measurement_theta_max 27.57
_cell_measurement_theta_min 3.07
_cell_volume 1632.92(18)
_computing_cell_refinement 'SCALEPACK (Otwinowski & Minor, 1997)'
_computing_data_collection 'COLLECT (Nonius, 2000)'
_computing_data_reduction 'SCALEPACK and DENZO (Otwinowski & Minor, 1997)'
_computing_molecular_graphics 'ORTEPIII (Burnett & Johnson, 1996) and ORTEP-3 for Windows (Farrugia,1997)'
_computing_publication_material 'WinGX (Farrugia, 1999)'
_computing_structure_refinement 'SHELXL97 (Sheldrick, 1997)'
_computing_structure_solution 'SIR2002 (Burla <i>et al.</i>,  2003)'
_diffrn_ambient_temperature 190(2)
_diffrn_measured_fraction_theta_full 0.980
_diffrn_measured_fraction_theta_max 0.980
_diffrn_measurement_device_type 'Nonius KappaCCD'
_diffrn_measurement_method '\f scans, and \w scans with \k offsets'
_diffrn_radiation_monochromator graphite
_diffrn_radiation_type MoK\a
_diffrn_radiation_wavelength 0.71073
_diffrn_reflns_av_R_equivalents 0.0341
_diffrn_reflns_av_sigmaI/netI 0.0299
_diffrn_reflns_limit_h_max 15
_diffrn_reflns_limit_h_min -17
_diffrn_reflns_limit_k_max 16
_diffrn_reflns_limit_k_min -10
_diffrn_reflns_limit_l_max 12
_diffrn_reflns_limit_l_min -9
_diffrn_reflns_number 7973
_diffrn_reflns_theta_full 27.57
_diffrn_reflns_theta_max 27.57
_diffrn_reflns_theta_min 3.07
_diffrn_standards_decay_% 0
_exptl_absorpt_coefficient_mu 0.094
_exptl_absorpt_correction_type none
_exptl_crystal_colour Colourless
_exptl_crystal_density_diffrn 1.291
_exptl_crystal_density_method 'not measured'
_exptl_crystal_description prism
_exptl_crystal_F_000 672
_exptl_crystal_size_max 0.60
_exptl_crystal_size_mid 0.33
_exptl_crystal_size_min 0.15
_refine_diff_density_max 0.513
_refine_diff_density_min -0.262
_refine_ls_extinction_method none
_refine_ls_goodness_of_fit_ref 1.033
_refine_ls_hydrogen_treatment constr
_refine_ls_matrix_type full
_refine_ls_number_parameters 210
_refine_ls_number_reflns 1929
_refine_ls_number_restraints 0
_refine_ls_restrained_S_all 1.033
_refine_ls_R_factor_all 0.0505
_refine_ls_R_factor_gt 0.0440
_refine_ls_shift/su_max 0.001
_refine_ls_shift/su_mean 0.000
_refine_ls_structure_factor_coef Fsqd
_refine_ls_weighting_details 'calc w=1/[\s^2^(Fo^2^)+(0.0821P)^2^+0.2864P] where P=(Fo^2^+2Fc^2^)/3'
_refine_ls_weighting_scheme calc
_refine_ls_wR_factor_gt 0.1191
_refine_ls_wR_factor_ref 0.1244
_reflns_number_gt 1812
_reflns_number_total 1929
_reflns_threshold_expression I>2\s(I)
_cod_data_source_file dn2070.cif
_cod_data_source_block I
_cod_database_code 2210964

loop_
_symmetry_equiv_pos_as_xyz
'x, y, z'
'-x, y+1/2, -z'
'-x+1/2, y+1/2, z+1/2'
'x+1/2, y, -z+1/2'

loop_
_atom_site_type_symbol
_atom_site_label
_atom_site_fract_x
_atom_site_fract_y
_atom_site_fract_z
_atom_site_U_iso_or_equiv
_atom_site_adp_type
_atom_site_calc_flag
_atom_site_refinement_flags
_atom_site_occupancy
C C1 0.88974(12) 0.3150(15) 0.1544(2) 0.0288(4) Uani d . 1
H H1A 0.8173 0.3141 0.1410 0.035 Uiso calc R 1
H H1B 0.9029 0.3124 0.2553 0.035 Uiso calc R 1
C C2 0.91700(18) 0.4125(15) -0.0548(3) 0.0333(5) Uani d . 1
H H2A 0.9456 0.4754 -0.0925 0.040 Uiso calc R 1
H H2B 0.8457 0.4121 -0.0768 0.040 Uiso calc R 1
C C3 0.92145(19) 0.2301(15) -0.0651(3) 0.0325(5) Uani d . 1
H H3A 0.8504 0.2275 -0.0885 0.039 Uiso calc R 1
H H3B 0.9540 0.1713 -0.1087 0.039 Uiso calc R 1
C C11 1.02810(16) 0.1927(15) 0.1397(2) 0.0266(5) Uani d . 1
C C12 1.11657(18) 0.1898(15) 0.0608(2) 0.0310(5) Uani d . 1
H H12 1.1156 0.2116 -0.0330 0.037 Uiso calc R 1
C C13 1.20631(19) 0.1549(15) 0.1192(3) 0.0364(6) Uani d . 1
H H13 1.2643 0.1534 0.0640 0.044 Uiso calc R 1
C C14 1.2105(2) 0.1226(15) 0.2580(3) 0.0367(6) Uani d . 1
H H14 1.2711 0.1008 0.2971 0.044 Uiso calc R 1
C C15 1.1233(2) 0.1230(15) 0.3386(3) 0.0376(6) Uani d . 1
H H15 1.1243 0.1009 0.4323 0.045 Uiso calc R 1
C C16 1.03565(17) 0.1566(15) 0.2780(2) 0.0320(5) Uani d . 1
C C21 0.96364(19) 0.3326(15) -0.2785(3) 0.0479(7) Uani d . 1
H H21 0.9814 0.4040 -0.3001 0.057 Uiso calc R 1
C C31 1.02524(16) 0.4422(15) 0.1508(2) 0.0277(5) Uani d . 1
C C32 1.11136(19) 0.4546(15) 0.0680(3) 0.0342(5) Uani d . 1
H H32 1.1086 0.4404 -0.0285 0.041 Uiso calc R 1
C C33 1.2012(2) 0.4880(15) 0.1279(3) 0.0399(6) Uani d . 1
H H33 1.2577 0.4959 0.0708 0.048 Uiso calc R 1
C C34 1.2079(2) 0.5096(15) 0.2700(3) 0.0420(6) Uani d . 1
H H34 1.2686 0.5309 0.3093 0.050 Uiso calc R 1
C C35 1.1239(2) 0.4993(15) 0.3529(3) 0.0432(6) Uani d . 1
H H35 1.1269 0.5138 0.4492 0.052 Uiso calc R 1
C C36 1.03444(19) 0.4671(15) 0.2918(2) 0.0350(5) Uani d . 1
C C211 1.0445(3) 0.2690(15) -0.3428(3) 0.0622(9) Uani d . 1
H H21A 1.0290 0.1976 -0.3298 0.093 Uiso calc R 1
H H21B 1.1075 0.2845 -0.2979 0.093 Uiso calc R 1
H H21C 1.0491 0.2839 -0.4421 0.093 Uiso calc R 1
C C212 0.8614(2) 0.3151(15) -0.3462(3) 0.0563(7) Uani d . 1
H H21D 0.8648 0.3318 -0.4451 0.085 Uiso calc R 1
H H21E 0.8122 0.3580 -0.3009 0.085 Uiso calc R 1
H H21F 0.8425 0.2443 -0.3354 0.085 Uiso calc R 1
N N1 0.93335(14) 0.2241(15) 0.0873(2) 0.0281(4) Uani d . 1
N N2 0.96506(13) 0.3247(15) -0.12231(18) 0.0333(4) Uani d . 1
N N3 0.93006(14) 0.4110(15) 0.0975(2) 0.0289(4) Uani d . 1
F F16 0.95039(12) 0.1533(15) 0.35724(18) 0.0478(5) Uani d . 1
F F36 0.95145(13) 0.4609(15) 0.37608(16) 0.0534(5) Uani d . 1

loop_
_atom_site_aniso_label
_atom_site_aniso_U_11
_atom_site_aniso_U_22
_atom_site_aniso_U_33
_atom_site_aniso_U_12
_atom_site_aniso_U_13
_atom_site_aniso_U_23
C1 0.0238(7) 0.0272(9) 0.0354(9) -0.0008(10) 0.0029(6) 0.0022(10)
C2 0.0364(12) 0.0270(11) 0.0365(11) 0.0003(9) -0.0064(9) 0.0048(10)
C3 0.0370(13) 0.0283(11) 0.0322(11) -0.0013(9) -0.0078(9) -0.0027(10)
C11 0.0286(11) 0.0194(9) 0.0316(10) -0.0002(8) 0.0002(8) -0.0003(8)
C12 0.0334(11) 0.0283(10) 0.0314(10) 0.0010(10) 0.0049(9) 0.0012(9)
C13 0.0299(13) 0.0328(12) 0.0467(14) 0.0026(9) 0.0067(9) 0.0017(11)
C14 0.0296(13) 0.0344(13) 0.0462(13) 0.0028(9) -0.0052(10) -0.0010(10)
C15 0.0372(14) 0.0402(13) 0.0353(12) 0.0013(10) -0.0041(10) 0.0058(10)
C16 0.0265(11) 0.0362(11) 0.0332(10) -0.0008(9) 0.0038(8) 0.0046(10)
C21 0.0575(14) 0.0580(19) 0.0281(11) -0.0032(13) -0.0041(9) 0.0020(11)
C31 0.0252(11) 0.0229(10) 0.0349(10) 0.0013(8) 0.0000(8) -0.0002(8)
C32 0.0345(12) 0.0312(11) 0.0370(11) -0.0023(10) 0.0045(9) -0.0020(10)
C33 0.0286(12) 0.0341(13) 0.0569(15) -0.0025(9) 0.0069(10) 0.0015(11)
C34 0.0301(13) 0.0349(13) 0.0611(16) -0.0006(10) -0.0126(12) -0.0045(12)
C35 0.0419(15) 0.0460(15) 0.0415(13) -0.0013(11) -0.0082(11) -0.0095(11)
C36 0.0314(13) 0.0364(12) 0.0373(11) -0.0026(9) 0.0033(9) -0.0060(11)
C211 0.086(2) 0.060(2) 0.0411(16) 0.0066(17) 0.0070(14) -0.0005(14)
C212 0.0740(16) 0.0584(15) 0.0367(12) -0.0083(18) -0.0209(11) 0.0042(15)
N1 0.0282(9) 0.0249(9) 0.0313(9) -0.0002(7) -0.0017(7) 0.0008(7)
N2 0.0395(9) 0.0334(9) 0.0270(8) -0.0016(10) -0.0039(6) 0.0016(9)
N3 0.0272(9) 0.0250(9) 0.0343(9) 0.0004(7) -0.0019(7) 0.0007(8)
F16 0.0347(8) 0.0694(11) 0.0395(8) 0.0060(8) 0.0099(6) 0.0202(8)
F36 0.0424(9) 0.0767(12) 0.0410(8) -0.0102(9) 0.0132(7) -0.0211(9)

loop_
_atom_type_symbol
_atom_type_description
_atom_type_scat_dispersion_real
_atom_type_scat_dispersion_imag
_atom_type_scat_source
C C 0.0033 0.0016 'International Tables Vol C Tables 4.2.6.8 and 6.1.1.4'
H H 0.0000 0.0000 'International Tables Vol C Tables 4.2.6.8 and 6.1.1.4'
N N 0.0061 0.0033 'International Tables Vol C Tables 4.2.6.8 and 6.1.1.4'
F F 0.0171 0.0103 'International Tables Vol C Tables 4.2.6.8 and 6.1.1.4'

loop_
_geom_angle_atom_site_label_1
_geom_angle_atom_site_label_2
_geom_angle_atom_site_label_3
_geom_angle
_geom_angle_publ_flag
C1 N1 C3 110.1(12) no
C1 N1 C11 115.8(9) no
C3 N1 C11 117.4(4) no
C2 N2 C3 109.0(7) no
C2 N2 C21 112.1(12) no
C3 N2 C21 114.9(12) no
C1 N3 C2 109.4(12) no
C1 N3 C31 116.1(10) no
C2 N3 C31 117.0(5) no
N1 C1 N3 112.8(6) no
N2 C2 N3 111.8(12) no
N1 C3 N2 111.6(12) no
N1 C11 C12 124.9(5) no
N1 C11 C16 119.4(3) no
C12 C11 C16 115.6(6) no
C11 C12 C13 121.4(6) no
C12 C13 C14 120.8(3) no
C13 C14 C15 119.2(6) no
C14 C15 C16 118.8(6) no
F16 C16 C11 117.9(6) no
F16 C16 C15 117.9(7) no
C11 C16 C15 124.2(3) no
N2 C21 C211 111.1(9) no
N2 C21 C212 114.9(4) no
C211 C21 C212 113.0(10) no
N3 C31 C32 124.4(4) no
N3 C31 C36 119.3(3) no
C32 C31 C36 116.3(6) no
C31 C32 C33 120.8(4) no
C32 C33 C34 121.1(4) no
C33 C34 C35 119.1(6) no
C34 C35 C36 119.3(5) no
F36 C36 C31 118.7(6) no
F36 C36 C35 117.9(5) no
C31 C36 C35 123.4(3) no
N1 C1 H1A 109.00 no
N1 C1 H1B 109.00 no
N3 C1 H1A 109.00 no
N3 C1 H1B 109.00 no
H1A C1 H1B 108.00 no
N2 C2 H2A 109.00 no
N2 C2 H2B 109.00 no
N3 C2 H2A 109.00 no
N3 C2 H2B 109.00 no
H2A C2 H2B 108.00 no
N1 C3 H3A 109.00 no
N1 C3 H3B 109.00 no
N2 C3 H3A 109.00 no
N2 C3 H3B 109.00 no
H3A C3 H3B 108.00 no
C11 C12 H12 119.00 no
C13 C12 H12 119.00 no
C12 C13 H13 120.00 no
C14 C13 H13 120.00 no
C13 C14 H14 120.00 no
C15 C14 H14 120.00 no
C14 C15 H15 121.00 no
C16 C15 H15 121.00 no
N2 C21 H21 106.00 no
C211 C21 H21 106.00 no
C212 C21 H21 106.00 no
C31 C32 H32 120.00 no
C33 C32 H32 120.00 no
C32 C33 H33 119.00 no
C34 C33 H33 119.00 no
C33 C34 H34 120.00 no
C35 C34 H34 120.00 no
C34 C35 H35 120.00 no
C36 C35 H35 120.00 no
C21 C211 H21A 109.00 no
C21 C211 H21B 109.00 no
C21 C211 H21C 109.00 no
H21A C211 H21B 109.00 no
H21A C211 H21C 110.00 no
H21B C211 H21C 109.00 no
C21 C212 H21D 110.00 no
C21 C212 H21E 109.00 no
C21 C212 H21F 109.00 no
H21D C212 H21E 109.00 no
H21D C212 H21F 109.00 no
H21E C212 H21F 109.00 no

loop_
_geom_bond_atom_site_label_1
_geom_bond_atom_site_label_2
_geom_bond_distance
_geom_bond_publ_flag
F16 C16 1.358(3) no
F36 C36 1.362(4) no
N1 C1 1.46(2) no
N1 C3 1.450(4) no
N1 C11 1.413(8) no
N2 C2 1.46(2) no
N2 C3 1.46(2) no
N2 C21 1.479(4) no
N3 C1 1.46(2) no
N3 C2 1.449(3) no
N3 C31 1.420(8) no
C11 C12 1.392(3) no
C11 C16 1.392(10) no
C12 C13 1.390(10) no
C13 C14 1.378(9) no
C14 C15 1.386(4) no
C15 C16 1.369(9) no
C21 C211 1.486(16) no
C21 C212 1.518(6) no
C31 C32 1.395(5) no
C31 C36 1.376(7) no
C32 C33 1.390(9) no
C33 C34 1.374(7) no
C34 C35 1.369(5) no
C35 C36 1.386(9) no
C1 H1A 0.9700 no
C1 H1B 0.9700 no
C2 H2A 0.9700 no
C2 H2B 0.9700 no
C3 H3A 0.9700 no
C3 H3B 0.9700 no
C12 H12 0.9300 no
C13 H13 0.9300 no
C14 H14 0.9300 no
C15 H15 0.9300 no
C21 H21 0.9800 no
C32 H32 0.9300 no
C33 H33 0.9300 no
C34 H34 0.9300 no
C35 H35 0.9300 no
C211 H21A 0.9600 no
C211 H21B 0.9600 no
C211 H21C 0.9600 no
C212 H21D 0.9600 no
C212 H21E 0.9600 no
C212 H21F 0.9600 no

loop_
_geom_hbond_atom_site_label_D
_geom_hbond_atom_site_label_H
_geom_hbond_atom_site_label_A
_geom_hbond_site_symmetry_A
_geom_hbond_distance_DH
_geom_hbond_distance_HA
_geom_hbond_distance_DA
_geom_hbond_angle_DHA
C2 H2A CG1 2_755 0.97 2.71 3.493(18) 138.2
C3 H3B CG2 2_745 0.97 2.87 3.608(18) 133.7

loop_
_cod_related_entry_id
_cod_related_entry_database
_cod_related_entry_code
1 ChemSpider 21126229
